data_7225227
loop_
_publ_author_name
'Dar'in, Dmitry'
'Bakulina, Olga'
'Nikolskaya, Sofia'
'Gluzdikov, Ivan'
'Krasavin, Mikhail'

_publ_section_title
;
 The rare cis-configured trisubstituted lactam products obtained by the
 Castagnoli-Cushman reaction in N,N-dimethylformamide
;
_journal_name_full 'RSC Adv.'
_journal_paper_doi 10.1039/C6RA10249B
_journal_year 2016
_chemical_formula_moiety 'C20 H21 N O4'
_chemical_formula_sum 'C20 H21 N O4'
_chemical_formula_weight 339.38
_chemical_name_systematic
;
 ? 
;
_space_group_crystal_system monoclinic
_space_group_IT_number 14
_space_group_name_Hall '-P 2ybc'
_space_group_name_H-M_alt 'P 1 21/c 1'
_symmetry_space_group_name_Hall '-P 2ybc'
_symmetry_space_group_name_H-M 'P 1 21/c 1'
_atom_sites_solution_hydrogens geom
_atom_sites_solution_primary direct
_atom_sites_solution_secondary difmap
_audit_creation_date 2015-12-14
_audit_creation_method
;
  Olex2 1.2-ac2
  (compiled 2012.03.27 svn.r2268, GUI svn.r4156)
;
_audit_update_record
;
2015-12-14 deposited with the CCDC.
2016-05-11 downloaded from the CCDC.
;
_cell_angle_alpha 90.00
_cell_angle_beta 99.887(11)
_cell_angle_gamma 90.00
_cell_formula_units_Z 4
_cell_length_a 6.3469(6)
_cell_length_b 27.815(3)
_cell_length_c 10.8960(10)
_cell_measurement_reflns_used 2006
_cell_measurement_temperature 100(2)
_cell_measurement_theta_max 31.6810
_cell_measurement_theta_min 2.9190
_cell_volume 1895.0(3)
_computing_cell_refinement
;
CrysAlisPro, Agilent Technologies,
Version 1.171.36.32 (release 02-08-2013 CrysAlis171 .NET)
(compiled Aug  2 2013,16:46:58)
;
_computing_data_collection
;
CrysAlisPro, Agilent Technologies,
Version 1.171.36.32 (release 02-08-2013 CrysAlis171 .NET)
(compiled Aug  2 2013,16:46:58)
;
_computing_data_reduction
;
CrysAlisPro, Agilent Technologies,
Version 1.171.36.32 (release 02-08-2013 CrysAlis171 .NET)
(compiled Aug  2 2013,16:46:58)
;
_computing_molecular_graphics
;
O. V. Dolomanov, L. J. Bourhis, R. J. Gildea, J. A. K. Howard and H. Puschmann,
OLEX2: a complete structure solution, refinement and analysis program.
J. Appl. Cryst. (2009). 42, 339-341.
;
_computing_publication_material
;
O. V. Dolomanov, L. J. Bourhis, R. J. Gildea, J. A. K. Howard and H. Puschmann,
OLEX2: a complete structure solution, refinement and analysis program.
J. Appl. Cryst. (2009). 42, 339-341.
;
_computing_structure_refinement
;
SHELXL, G.M. Sheldrick, Acta Cryst.
(2008). A64, 112-122
;
_computing_structure_solution 'SHELXS-97 (Sheldrick, 1990)'
_diffrn_ambient_temperature 100(2)
_diffrn_detector_area_resol_mean 16.2096
_diffrn_measured_fraction_theta_full 0.9810
_diffrn_measured_fraction_theta_max 0.8527
_diffrn_measurement_details
;
  1 omega  -60.00    9.00   1.0000   20.0000
omega____ theta____ kappa____ phi______ frames
    -      -25.4031    0.0000   60.0000 69

  2 omega  -72.00   -7.00   1.0000   20.0000
omega____ theta____ kappa____ phi______ frames
    -      -25.4031  -57.0000   30.0000 65

  3 omega -101.00  -62.00   1.0000   20.0000
omega____ theta____ kappa____ phi______ frames
    -      -25.4031 -178.0000   60.0000 39

  4 omega   36.00   86.00   1.0000   20.0000
omega____ theta____ kappa____ phi______ frames
    -       26.4968  178.0000    0.0000 50
;
_diffrn_measurement_device_type 'Xcalibur, Eos'
_diffrn_measurement_method '\w scans'
_diffrn_orient_matrix_UB_11 0.0531565000
_diffrn_orient_matrix_UB_12 0.0203891000
_diffrn_orient_matrix_UB_13 -0.0189558000
_diffrn_orient_matrix_UB_21 -0.0038697000
_diffrn_orient_matrix_UB_22 -0.0103879000
_diffrn_orient_matrix_UB_23 -0.0599442000
_diffrn_orient_matrix_UB_31 -0.1000505000
_diffrn_orient_matrix_UB_32 0.0112008000
_diffrn_orient_matrix_UB_33 -0.0207359000
_diffrn_radiation_monochromator graphite
_diffrn_radiation_type 'Mo K\a'
_diffrn_radiation_wavelength 0.7107
_diffrn_reflns_av_R_equivalents 0.0000
_diffrn_reflns_av_unetI/netI 0.0555
_diffrn_reflns_limit_h_max 8
_diffrn_reflns_limit_h_min -8
_diffrn_reflns_limit_k_max 36
_diffrn_reflns_limit_k_min 0
_diffrn_reflns_limit_l_max 14
_diffrn_reflns_limit_l_min 0
_diffrn_reflns_number 4297
_diffrn_reflns_theta_full 27.50
_diffrn_reflns_theta_max 27.50
_diffrn_reflns_theta_min 2.90
_diffrn_source 'Enhance (Mo) X-ray Source'
_exptl_absorpt_coefficient_mu 0.083
_exptl_absorpt_correction_T_max 1.00000
_exptl_absorpt_correction_T_min 0.49986
_exptl_absorpt_correction_type multi-scan
_exptl_absorpt_process_details
;
CrysAlisPro, Agilent Technologies,
Version 1.171.36.32 (release 02-08-2013 CrysAlis171 .NET)
(compiled Aug  2 2013,16:46:58)
Empirical absorption correction using spherical harmonics,
 implemented in SCALE3 ABSPACK scaling algorithm.
;
_exptl_crystal_colour colorless
_exptl_crystal_density_diffrn 1.190
_exptl_crystal_density_method 'not measured'
_exptl_crystal_description prism
_exptl_crystal_F_000 720
_exptl_crystal_size_max 0.32
_exptl_crystal_size_mid 0.15
_exptl_crystal_size_min 0.14
_platon_squeeze_details
;
;
_refine_diff_density_max 0.418
_refine_diff_density_min -0.392
_refine_diff_density_rms 0.070
_refine_ls_extinction_method none
_refine_ls_goodness_of_fit_ref 1.076
_refine_ls_hydrogen_treatment mixed
_refine_ls_matrix_type full
_refine_ls_number_parameters 229
_refine_ls_number_reflns 4297
_refine_ls_number_restraints 0
_refine_ls_restrained_S_all 1.076
_refine_ls_R_factor_all 0.0721
_refine_ls_R_factor_gt 0.0549
_refine_ls_shift/su_max 0.001
_refine_ls_shift/su_mean 0.000
_refine_ls_structure_factor_coef Fsqd
_refine_ls_weighting_details 'calc w=1/[\s^2^(Fo^2^)+(0.0892P)^2^+0.3311P] where P=(Fo^2^+2Fc^2^)/3'
_refine_ls_weighting_scheme calc
_refine_ls_wR_factor_gt 0.1492
_refine_ls_wR_factor_ref 0.1652
_reflns_number_gt 3395
_reflns_number_total 4297
_reflns_threshold_expression >2sigma(I)
_cod_data_source_file c6ra10249b2.cif
_cod_data_source_block exp_2139
_cod_database_code 7225227
_chemical_oxdiff_formula 'Cu I C20 O2 H26'
_reflns_odcompleteness_completeness 98.10
_reflns_odcompleteness_iscentric 1
_reflns_odcompleteness_theta 30.01

loop_
_space_group_symop_id
_space_group_symop_operation_xyz
1 'x, y, z'
2 '-x, y+1/2, -z+1/2'
3 '-x, -y, -z'
4 'x, -y-1/2, z-1/2'

loop_
_atom_site_label
_atom_site_type_symbol
_atom_site_fract_x
_atom_site_fract_y
_atom_site_fract_z
_atom_site_U_iso_or_equiv
_atom_site_adp_type
_atom_site_occupancy
_atom_site_symmetry_multiplicity
_atom_site_calc_flag
_atom_site_refinement_flags
O4 O -0.07579(18) 0.22175(4) 0.62301(11) 0.0182(3) Uani 1 1 d .
H4 H -0.1418 0.2053 0.5668 0.027 Uiso 1 1 calc R
O1 O 0.68166(18) 0.33189(4) 0.95973(11) 0.0189(3) Uani 1 1 d .
O3 O 0.18480(19) 0.21697(4) 0.50731(11) 0.0200(3) Uani 1 1 d .
O2 O 0.1964(2) 0.52408(4) 0.88893(13) 0.0249(3) Uani 1 1 d .
N1 N 0.3916(2) 0.33175(5) 0.80518(12) 0.0118(3) Uani 1 1 d .
C5 C 0.5655(2) 0.31024(6) 0.87324(15) 0.0133(3) Uani 1 1 d .
C6 C 0.1226(2) 0.22871(6) 0.60263(15) 0.0134(3) Uani 1 1 d .
C1 C 0.2285(2) 0.30777(6) 0.71088(14) 0.0128(3) Uani 1 1 d .
H1 H 0.0887 0.3139 0.7343 0.015 Uiso 1 1 calc R
C14 C 0.2243(2) 0.32986(6) 0.58174(15) 0.0134(3) Uani 1 1 d .
C7 C 0.3479(2) 0.38163(6) 0.82878(15) 0.0133(3) Uani 1 1 d .
C2 C 0.2627(2) 0.25235(6) 0.71410(15) 0.0135(4) Uani 1 1 d .
H2 H 0.2198 0.2399 0.7902 0.016 Uiso 1 1 calc R
C8 C 0.1626(3) 0.39375(6) 0.87522(15) 0.0149(4) Uani 1 1 d .
H8 H 0.0709 0.3698 0.8939 0.018 Uiso 1 1 calc R
C4 C 0.6196(3) 0.25925(6) 0.84193(16) 0.0156(4) Uani 1 1 d .
H4A H 0.5905 0.2382 0.9080 0.019 Uiso 1 1 calc R
H4B H 0.7716 0.2574 0.8399 0.019 Uiso 1 1 calc R
C3 C 0.4975(3) 0.24072(6) 0.71833(15) 0.0152(4) Uani 1 1 d .
H3A H 0.5495 0.2561 0.6495 0.018 Uiso 1 1 calc R
H3B H 0.5170 0.2063 0.7120 0.018 Uiso 1 1 calc R
C19 C 0.0291(3) 0.33320(6) 0.49997(16) 0.0167(4) Uani 1 1 d .
H19 H -0.0961 0.3236 0.5264 0.020 Uiso 1 1 calc R
C15 C 0.4082(3) 0.34527(6) 0.54001(16) 0.0168(4) Uani 1 1 d .
H15 H 0.5395 0.3435 0.5930 0.020 Uiso 1 1 calc R
C18 C 0.0202(3) 0.35091(6) 0.37854(16) 0.0192(4) Uani 1 1 d .
H18 H -0.1109 0.3523 0.3253 0.023 Uiso 1 1 calc R
C12 C 0.4848(3) 0.41718(6) 0.80279(17) 0.0185(4) Uani 1 1 d .
H12 H 0.6083 0.4089 0.7726 0.022 Uiso 1 1 calc R
C17 C 0.2038(3) 0.36637(6) 0.33632(16) 0.0186(4) Uani 1 1 d .
C10 C 0.2546(3) 0.47770(6) 0.86645(17) 0.0188(4) Uani 1 1 d .
C9 C 0.1160(3) 0.44199(6) 0.89339(16) 0.0181(4) Uani 1 1 d .
H9 H -0.0076 0.4503 0.9235 0.022 Uiso 1 1 calc R
C16 C 0.3984(3) 0.36339(6) 0.41963(16) 0.0186(4) Uani 1 1 d .
H16 H 0.5234 0.3737 0.3941 0.022 Uiso 1 1 calc R
C11 C 0.4403(3) 0.46565(6) 0.82134(17) 0.0204(4) Uani 1 1 d .
H11 H 0.5334 0.4895 0.8038 0.024 Uiso 1 1 calc R
C20 C 0.1937(3) 0.38650(7) 0.20606(17) 0.0239(4) Uani 1 1 d .
H20A H 0.0645 0.3759 0.1540 0.036 Uiso 1 1 calc R
H20B H 0.3149 0.3754 0.1721 0.036 Uiso 1 1 calc R
H20C H 0.1955 0.4210 0.2096 0.036 Uiso 1 1 calc R
C13 C 0.3405(3) 0.56152(6) 0.86801(19) 0.0252(4) Uani 1 1 d .
H13A H 0.3505 0.5627 0.7811 0.038 Uiso 1 1 calc R
H13B H 0.4793 0.5553 0.9160 0.038 Uiso 1 1 calc R
H13C H 0.2885 0.5918 0.8928 0.038 Uiso 1 1 calc R

loop_
_atom_site_aniso_label
_atom_site_aniso_U_11
_atom_site_aniso_U_22
_atom_site_aniso_U_33
_atom_site_aniso_U_23
_atom_site_aniso_U_13
_atom_site_aniso_U_12
O4 0.0115(6) 0.0221(6) 0.0204(6) -0.0047(5) 0.0010(5) -0.0028(5)
O1 0.0149(6) 0.0145(6) 0.0246(6) -0.0015(5) -0.0039(5) 0.0004(5)
O3 0.0185(6) 0.0204(6) 0.0217(6) -0.0047(5) 0.0053(5) -0.0022(5)
O2 0.0247(7) 0.0100(6) 0.0413(8) -0.0018(5) 0.0100(6) 0.0022(5)
N1 0.0100(6) 0.0089(6) 0.0165(6) -0.0001(5) 0.0020(5) 0.0005(5)
C5 0.0106(7) 0.0128(7) 0.0167(7) 0.0009(6) 0.0027(6) -0.0005(6)
C6 0.0122(7) 0.0088(7) 0.0186(8) 0.0016(6) 0.0010(6) 0.0011(6)
C1 0.0083(7) 0.0119(8) 0.0174(8) -0.0012(6) 0.0001(6) -0.0002(6)
C14 0.0130(7) 0.0088(7) 0.0185(8) -0.0015(6) 0.0028(6) 0.0012(6)
C7 0.0134(7) 0.0103(7) 0.0155(7) 0.0001(6) 0.0004(6) 0.0014(6)
C2 0.0115(7) 0.0111(7) 0.0176(8) -0.0005(6) 0.0019(6) -0.0001(6)
C8 0.0140(7) 0.0120(8) 0.0185(8) 0.0011(6) 0.0023(6) -0.0012(6)
C4 0.0104(7) 0.0129(8) 0.0221(8) -0.0017(7) -0.0014(6) 0.0025(6)
C3 0.0123(7) 0.0115(7) 0.0215(8) -0.0019(6) 0.0022(6) 0.0010(6)
C19 0.0121(7) 0.0157(8) 0.0223(8) 0.0014(7) 0.0028(7) 0.0000(7)
C15 0.0126(7) 0.0161(8) 0.0213(8) -0.0006(7) 0.0016(6) 0.0005(7)
C18 0.0163(8) 0.0184(8) 0.0211(8) 0.0004(7) -0.0014(7) 0.0024(7)
C12 0.0144(8) 0.0148(8) 0.0270(9) 0.0010(7) 0.0056(7) 0.0000(7)
C17 0.0232(9) 0.0131(8) 0.0194(8) 0.0012(7) 0.0032(7) 0.0005(7)
C10 0.0206(8) 0.0102(8) 0.0249(9) -0.0013(7) 0.0018(7) 0.0037(7)
C9 0.0149(8) 0.0164(8) 0.0234(8) -0.0012(7) 0.0047(7) 0.0034(7)
C16 0.0162(8) 0.0165(8) 0.0240(9) 0.0020(7) 0.0057(7) -0.0024(7)
C11 0.0194(8) 0.0120(8) 0.0309(9) 0.0006(7) 0.0077(7) -0.0033(7)
C20 0.0276(9) 0.0214(9) 0.0222(9) 0.0043(7) 0.0032(7) 0.0005(8)
C13 0.0283(9) 0.0108(8) 0.0361(10) -0.0005(8) 0.0047(8) 0.0001(7)

loop_
_atom_type_symbol
_atom_type_description
_atom_type_scat_dispersion_real
_atom_type_scat_dispersion_imag
_atom_type_scat_source
C C 0.0033 0.0016 'International Tables Vol C Tables 4.2.6.8 and 6.1.1.4'
H H 0.0000 0.0000 'International Tables Vol C Tables 4.2.6.8 and 6.1.1.4'
O O 0.0106 0.0060 'International Tables Vol C Tables 4.2.6.8 and 6.1.1.4'
N N 0.0061 0.0033 'International Tables Vol C Tables 4.2.6.8 and 6.1.1.4'

loop_
_geom_angle_atom_site_label_1
_geom_angle_atom_site_label_2
_geom_angle_atom_site_label_3
_geom_angle
C10 O2 C13 117.13(14)
C5 N1 C1 125.76(13)
C5 N1 C7 119.21(13)
C7 N1 C1 114.92(12)
O1 C5 N1 121.29(15)
O1 C5 C4 119.71(13)
N1 C5 C4 118.99(13)
O4 C6 C2 111.65(14)
O3 C6 O4 123.96(14)
O3 C6 C2 124.38(15)
N1 C1 C14 110.83(13)
N1 C1 C2 110.56(12)
C14 C1 C2 113.49(13)
C19 C14 C1 119.05(15)
C15 C14 C1 122.73(14)
C15 C14 C19 118.18(15)
C8 C7 N1 119.61(14)
C12 C7 N1 120.35(15)
C12 C7 C8 120.02(15)
C6 C2 C1 110.43(12)
C3 C2 C6 111.55(13)
C3 C2 C1 110.12(13)
C9 C8 C7 119.64(16)
C5 C4 C3 114.59(13)
C2 C3 C4 107.61(13)
C14 C19 C18 120.77(16)
C14 C15 C16 120.90(14)
C17 C18 C19 121.26(15)
C7 C12 C11 120.80(17)
C18 C17 C16 117.48(16)
C18 C17 C20 121.33(15)
C16 C17 C20 121.18(17)
O2 C10 C9 115.69(16)
O2 C10 C11 123.88(16)
C9 C10 C11 120.42(16)
C10 C9 C8 120.00(16)
C15 C16 C17 121.40(16)
C10 C11 C12 119.11(16)

loop_
_geom_bond_atom_site_label_1
_geom_bond_atom_site_label_2
_geom_bond_distance
O4 C6 1.330(2)
O1 C5 1.2473(19)
O3 C6 1.217(2)
O2 C10 1.375(2)
O2 C13 1.430(2)
N1 C5 1.3581(19)
N1 C1 1.4856(19)
N1 C7 1.447(2)
C5 C4 1.512(2)
C6 C2 1.526(2)
C1 C14 1.531(2)
C1 C2 1.556(2)
C14 C19 1.399(2)
C14 C15 1.391(2)
C7 C8 1.400(2)
C7 C12 1.378(2)
C2 C3 1.518(2)
C8 C9 1.395(2)
C4 C3 1.524(2)
C19 C18 1.404(2)
C15 C16 1.396(2)
C18 C17 1.392(3)
C12 C11 1.399(2)
C17 C16 1.404(2)
C17 C20 1.517(2)
C10 C9 1.391(3)
C10 C11 1.394(3)

loop_
_platon_squeeze_void_nr
_platon_squeeze_void_average_x
_platon_squeeze_void_average_y
_platon_squeeze_void_average_z
_platon_squeeze_void_volume
_platon_squeeze_void_count_electrons
_platon_squeeze_void_content
1 -0.014 0.000 0.000 155 21 ' '
2 -0.051 0.500 0.500 155 21 ' '
